data_4325473
loop_
_publ_author_name
'Leonid Unverfehrt'
'Markus Str\"obele'
'Jochen Glaser'
'Thorsten Langer'
'Rolf-Dieter Hoffmann'
'Rainer P\"ottgen'
'H.-J\"urgen Meyer'

_publ_contact_author
;
        H.-J\"urgen Meyer
        Institut f\"ur Anorganische Chemie
        Universit\"at T\"ubingen
        Ob dem Himmelreich 7
        72074 T\"ubingen
        Bundesrepublik Deutschland
;
_publ_contact_author_email juergen.meyer@uni-tuebingen.de
_publ_contact_author_fax '07071 29-5702'
_publ_contact_author_phone '07071 29-76226'
_publ_section_title
;
 Refined Crystal Structure and Idealized Structure of Mixed-Valent
 Eu4F5(CN2)2: Transition Possible
;
_journal_name_full 'Inorganic Chemistry'
_journal_page_first 6010
_journal_page_last 6018
_journal_paper_doi 10.1021/ic102556u
_journal_volume 50
_journal_year 2011
_chemical_formula_moiety 'C2 Eu4 F5 N4'
_chemical_formula_sum 'C2 Eu4 F5 N4'
_chemical_formula_weight 782.94
_chemical_name_systematic
; 
 ? 
;
_space_group_IT_number 114
_symmetry_cell_setting tetragonal
_symmetry_space_group_name_Hall 'P -4 2n'
_symmetry_space_group_name_H-M 'P -4 21 c'
_atom_sites_solution_hydrogens none
_atom_sites_solution_primary direct
_atom_sites_solution_secondary difmap
_audit_creation_method SHELXL-97
_cell_angle_alpha 90.00
_cell_angle_beta 90.00
_cell_angle_gamma 90.00
_cell_formula_units_Z 8
_cell_length_a 16.053(1)
_cell_length_b 16.053(1)
_cell_length_c 6.5150(6)
_cell_measurement_reflns_used 8000
_cell_measurement_temperature 294(2)
_cell_measurement_theta_max 25.90
_cell_measurement_theta_min 2.54
_cell_volume 1678.9(2)
_computing_cell_refinement 'STOE IPDS I Software'
_computing_data_collection 'STOE IPDS I Software'
_computing_data_reduction 'STOE IPDS I Software'
_computing_molecular_graphics 'Diamond 3.1'
_computing_structure_refinement 'SHELXL-97 (Sheldrick, 1997)'
_computing_structure_solution 'SHELXS-97 (Sheldrick, 1990)'
_diffrn_ambient_temperature 294(2)
_diffrn_measured_fraction_theta_full 0.999
_diffrn_measured_fraction_theta_max 0.999
_diffrn_measurement_device_type 'STOE IPDS I'
_diffrn_measurement_method Oscillation
_diffrn_radiation_monochromator graphite
_diffrn_radiation_source 'fine-focus sealed tube'
_diffrn_radiation_type MoK\a
_diffrn_radiation_wavelength 0.71073
_diffrn_reflns_av_R_equivalents 0.0649
_diffrn_reflns_av_sigmaI/netI 0.0256
_diffrn_reflns_limit_h_max 19
_diffrn_reflns_limit_h_min -19
_diffrn_reflns_limit_k_max 19
_diffrn_reflns_limit_k_min -19
_diffrn_reflns_limit_l_max 8
_diffrn_reflns_limit_l_min -7
_diffrn_reflns_number 18038
_diffrn_reflns_theta_full 25.90
_diffrn_reflns_theta_max 25.90
_diffrn_reflns_theta_min 2.54
_diffrn_standards_decay_% 0.0001
_exptl_absorpt_coefficient_mu 29.525
_exptl_absorpt_correction_T_max 0.2271
_exptl_absorpt_correction_T_min 0.0650
_exptl_absorpt_correction_type numerical
_exptl_absorpt_process_details 'STOE X-Red/X-Shape'
_exptl_crystal_colour red
_exptl_crystal_density_diffrn 6.195
_exptl_crystal_description block
_exptl_crystal_F_000 2696
_exptl_crystal_size_max 0.18
_exptl_crystal_size_mid 0.14
_exptl_crystal_size_min 0.1
_refine_diff_density_max 1.012
_refine_diff_density_min -1.299
_refine_diff_density_rms 0.287
_refine_ls_abs_structure_details 'Flack H D (1983), Acta Cryst. A39, 876-881'
_refine_ls_abs_structure_Flack 0.00(2)
_refine_ls_extinction_coef 0.00041(2)
_refine_ls_extinction_expression Fc^*^=kFc[1+0.001xFc^2^\l^3^/sin(2\q)]^-1/4^
_refine_ls_extinction_method SHELXL
_refine_ls_goodness_of_fit_ref 0.959
_refine_ls_hydrogen_treatment none
_refine_ls_matrix_type full
_refine_ls_number_parameters 138
_refine_ls_number_reflns 1631
_refine_ls_number_restraints 0
_refine_ls_restrained_S_all 0.959
_refine_ls_R_factor_all 0.0275
_refine_ls_R_factor_gt 0.0203
_refine_ls_shift/su_max 0.000
_refine_ls_shift/su_mean 0.000
_refine_ls_structure_factor_coef Fsqd
_refine_ls_weighting_details 'calc w=1/[\s^2^(Fo^2^)+(0.0229P)^2^+0.0000P] where P=(Fo^2^+2Fc^2^)/3'
_refine_ls_weighting_scheme calc
_refine_ls_wR_factor_gt 0.0441
_refine_ls_wR_factor_ref 0.0459
_reflns_number_gt 1306
_reflns_number_total 1631
_reflns_threshold_expression >2sigma(I)
_cod_data_source_file ic102556u_si_001.cif
_cod_data_source_block Eu4F5(CN2)2
_cod_original_cell_volume 1678.8(2)
_cod_database_code 4325473

loop_
_symmetry_equiv_pos_as_xyz
'x, y, z'
'x+1/2, -y+1/2, -z+1/2'
'-x, -y, z'
'-x+1/2, y+1/2, -z+1/2'
'-y+1/2, -x+1/2, z+1/2'
'-y, x, -z'
'y, -x, -z'
'y+1/2, x+1/2, z+1/2'

loop_
_atom_site_label
_atom_site_type_symbol
_atom_site_fract_x
_atom_site_fract_y
_atom_site_fract_z
_atom_site_U_iso_or_equiv
_atom_site_adp_type
_atom_site_occupancy
_atom_site_symmetry_multiplicity
_atom_site_calc_flag
_atom_site_refinement_flags
Eu1 Eu 0.41361(2) 0.16533(2) 0.00900(6) 0.00922(10) Uani 1 1 d .
Eu2 Eu 0.66831(2) 0.08040(2) 0.01726(6) 0.01035(11) Uani 1 1 d .
Eu3 Eu 0.41997(2) 0.33283(2) 0.51144(6) 0.01079(11) Uani 1 1 d .
Eu4 Eu 0.32658(3) 0.42200(3) -0.00431(6) 0.01165(10) Uani 1 1 d .
F1 F 0.24478(19) 0.5040(2) -0.2521(4) 0.0139(9) Uani 1 1 d .
F2 F 0.3166(3) 0.4302(3) 0.3702(5) 0.0142(7) Uani 1 1 d .
F3 F 0.3166(3) 0.0674(3) 0.1344(5) 0.0140(7) Uani 1 1 d .
F4 F 0.5545(2) 0.1719(2) -0.0970(6) 0.0156(10) Uani 1 1 d .
F5 F 0.4243(3) 0.3078(3) -0.0936(5) 0.0171(9) Uani 1 1 d .
C1 C 0.5000 0.0000 0.2913(18) 0.020(3) Uani 1 2 d S
C2 C 0.2512(4) 0.2450(4) 0.2711(18) 0.008(2) Uani 1 1 d .
C3 C 0.5000 0.5000 -0.2636(17) 0.023(4) Uani 1 2 d S
N1 n 0.2361(4) 0.3210(5) -0.2396(10) 0.0240(15) Uani 1 1 d .
N2 n 0.4254(5) 0.4885(4) -0.2626(8) 0.0233(16) Uani 1 1 d .
N3 n 0.4764(4) 0.0726(4) 0.2886(10) 0.0210(12) Uani 1 1 d .
N4 n 0.3247(4) 0.2249(4) 0.2950(9) 0.0210(14) Uani 1 1 d .

loop_
_atom_site_aniso_label
_atom_site_aniso_U_11
_atom_site_aniso_U_22
_atom_site_aniso_U_33
_atom_site_aniso_U_23
_atom_site_aniso_U_13
_atom_site_aniso_U_12
Eu1 0.00926(19) 0.00889(18) 0.00950(17) -0.00003(14) -0.00057(15) 0.00031(9)
Eu2 0.0105(2) 0.00997(18) 0.01053(18) 0.00093(16) -0.00104(15) 0.00050(9)
Eu3 0.01161(19) 0.0100(2) 0.01079(19) 0.00094(16) -0.00176(17) 0.00075(10)
Eu4 0.0131(2) 0.01130(19) 0.01061(18) -0.00119(16) 0.00223(16) 0.00149(11)
F1 0.010(3) 0.027(4) 0.0039(18) 0.0016(12) 0.0000(11) 0.0000(13)
F2 0.0149(19) 0.017(2) 0.0108(16) 0.0019(15) -0.0015(14) 0.0012(15)
F3 0.0134(19) 0.0156(19) 0.0130(17) 0.0003(15) -0.0018(14) -0.0022(14)
F4 0.016(2) 0.017(2) 0.0131(16) -0.0021(14) -0.0031(14) 0.0033(16)
F5 0.019(2) 0.018(2) 0.0139(16) -0.0046(14) -0.0019(15) 0.0025(17)
C1 0.019(7) 0.029(8) 0.012(3) 0.000 0.000 -0.007(4)
C2 0.007(5) 0.013(5) 0.005(5) 0.001(2) 0.0009(17) 0.0002(18)
C3 0.040(12) 0.022(9) 0.007(6) 0.000 0.000 0.005(5)
N1 0.033(3) 0.017(4) 0.022(3) 0.002(2) -0.009(3) -0.004(3)
N2 0.008(4) 0.040(4) 0.022(4) 0.011(3) 0.000(2) 0.002(3)
N3 0.027(3) 0.009(3) 0.026(3) -0.002(2) -0.012(3) 0.003(3)
N4 0.020(4) 0.023(3) 0.020(3) -0.002(2) 0.000(3) -0.005(3)

loop_
_atom_type_symbol
_atom_type_description
_atom_type_scat_dispersion_real
_atom_type_scat_dispersion_imag
_atom_type_scat_source
Eu Eu -0.1578 3.6682 'International Tables Vol C Tables 4.2.6.8 and 6.1.1.4'
F F 0.0171 0.0103 'International Tables Vol C Tables 4.2.6.8 and 6.1.1.4'
C C 0.0033 0.0016 'International Tables Vol C Tables 4.2.6.8 and 6.1.1.4'
N N 0.0061 0.0033 'International Tables Vol C Tables 4.2.6.8 and 6.1.1.4'

loop_
_geom_angle_atom_site_label_1
_geom_angle_atom_site_label_2
_geom_angle_atom_site_label_3
_geom_angle
_geom_angle_site_symmetry_1
_geom_angle_site_symmetry_3
F3 Eu1 F4 139.61(18) . .
F3 Eu1 F5 141.46(19) . .
F4 Eu1 F5 78.88(13) . .
F3 Eu1 F1 118.97(10) . 6_655
F4 Eu1 F1 69.28(12) . 6_655
F5 Eu1 F1 68.92(12) . 6_655
F3 Eu1 F3 120.05(10) . 5_554
F4 Eu1 F3 65.76(16) . 5_554
F5 Eu1 F3 66.61(15) . 5_554
F1 Eu1 F3 120.96(11) 6_655 5_554
F3 Eu1 N4 68.00(18) . .
F4 Eu1 N4 137.36(17) . .
F5 Eu1 N4 83.37(17) . .
F1 Eu1 N4 68.19(16) 6_655 .
F3 Eu1 N4 138.5(2) 5_554 .
F3 Eu1 N3 68.02(19) . .
F4 Eu1 N3 81.81(19) . .
F5 Eu1 N3 136.72(17) . .
F1 Eu1 N3 68.08(15) 6_655 .
F3 Eu1 N3 136.1(2) 5_554 .
N4 Eu1 N3 85.3(2) . .
F3 Eu1 N4 70.47(17) . 5_554
F4 Eu1 N4 130.58(16) . 5_554
F5 Eu1 N4 81.60(17) . 5_554
F1 Eu1 N4 140.83(16) 6_655 5_554
F3 Eu1 N4 64.82(16) 5_554 5_554
N4 Eu1 N4 83.72(18) . 5_554
N3 Eu1 N4 138.2(2) . 5_554
F3 Eu1 N3 71.14(17) . 5_554
F4 Eu1 N3 78.68(16) . 5_554
F5 Eu1 N3 130.70(14) . 5_554
F1 Eu1 N3 138.21(15) 6_655 5_554
F3 Eu1 N3 64.18(16) 5_554 5_554
N4 Eu1 N3 139.1(2) . 5_554
N3 Eu1 N3 81.71(17) . 5_554
N4 Eu1 N3 80.72(17) 5_554 5_554
F3 Eu1 C2 85.58(18) . 5_554
F4 Eu1 C2 125.99(19) . 5_554
F5 Eu1 C2 62.00(15) . 5_554
F1 Eu1 C2 121.26(15) 6_655 5_554
F3 Eu1 C2 65.2(2) 5_554 5_554
N4 Eu1 C2 75.8(2) . 5_554
N3 Eu1 C2 152.0(2) . 5_554
N4 Eu1 C2 20.73(18) 5_554 5_554
N3 Eu1 C2 99.05(19) 5_554 5_554
F3 Eu1 Eu4 160.21(8) . 6_655
F4 Eu1 Eu4 44.30(9) . 6_655
F5 Eu1 Eu4 43.63(10) . 6_655
F1 Eu1 Eu4 41.24(7) 6_655 6_655
F3 Eu1 Eu4 79.73(8) 5_554 6_655
N4 Eu1 Eu4 98.26(14) . 6_655
N3 Eu1 Eu4 97.60(15) . 6_655
N4 Eu1 Eu4 123.83(13) 5_554 6_655
N3 Eu1 Eu4 121.80(13) 5_554 6_655
C2 Eu1 Eu4 105.38(12) 5_554 6_655
F3 Eu1 Eu1 81.43(8) . 5_554
F4 Eu1 Eu1 94.89(9) . 5_554
F5 Eu1 Eu1 96.06(9) . 5_554
F1 Eu1 Eu1 159.57(7) 6_655 5_554
F3 Eu1 Eu1 38.62(8) 5_554 5_554
N4 Eu1 Eu1 125.51(14) . 5_554
N3 Eu1 Eu1 124.01(14) . 5_554
N4 Eu1 Eu1 42.94(13) 5_554 5_554
N3 Eu1 Eu1 43.51(12) 5_554 5_554
C2 Eu1 Eu1 57.22(16) 5_554 5_554
Eu4 Eu1 Eu1 118.342(13) 6_655 5_554
F4 Eu2 F2 146.91(17) . 2
F4 Eu2 F3 136.89(16) . 3_655
F2 Eu2 F3 75.73(12) 2 3_655
F4 Eu2 F1 118.46(11) . 2_554
F2 Eu2 F1 72.54(11) 2 2_554
F3 Eu2 F1 69.60(12) 3_655 2_554
F4 Eu2 F4 114.38(11) . 8_545
F2 Eu2 F4 71.18(12) 2 8_545
F3 Eu2 F4 62.77(13) 3_655 8_545
F1 Eu2 F4 125.32(11) 2_554 8_545
F4 Eu2 N1 74.98(18) . 2_554
F2 Eu2 N1 81.32(18) 2 2_554
F3 Eu2 N1 137.50(18) 3_655 2_554
F1 Eu2 N1 69.58(16) 2_554 2_554
F4 Eu2 N1 139.90(19) 8_545 2_554
F4 Eu2 N3 77.33(16) . 8_544
F2 Eu2 N3 131.24(16) 2 8_544
F3 Eu2 N3 68.86(17) 3_655 8_544
F1 Eu2 N3 64.41(14) 2_554 8_544
F4 Eu2 N3 116.97(18) 8_545 8_544
N1 Eu2 N3 103.1(2) 2_554 8_544
F4 Eu2 N1 71.32(17) . 6_655
F2 Eu2 N1 81.67(18) 2 6_655
F3 Eu2 N1 131.30(14) 3_655 6_655
F1 Eu2 N1 141.27(17) 2_554 6_655
F4 Eu2 N1 69.27(15) 8_545 6_655
N1 Eu2 N1 78.5(2) 2_554 6_655
N3 Eu2 N1 147.1(2) 8_544 6_655
F4 Eu2 Eu3 161.02(9) . 8_544
F2 Eu2 Eu3 43.36(10) 2 8_544
F3 Eu2 Eu3 43.30(10) 3_655 8_544
F1 Eu2 Eu3 42.90(7) 2_554 8_544
F4 Eu2 Eu3 83.09(8) 8_545 8_544
N1 Eu2 Eu3 96.69(15) 2_554 8_544
N3 Eu2 Eu3 88.30(13) 8_544 8_544
N1 Eu2 Eu3 124.45(15) 6_655 8_544
F4 Eu2 Eu2 41.15(8) . 8_544
F2 Eu2 Eu2 128.89(8) 2 8_544
F3 Eu2 Eu2 130.21(8) 3_655 8_544
F1 Eu2 Eu2 78.09(7) 2_554 8_544
F4 Eu2 Eu2 155.48(8) 8_545 8_544
N1 Eu2 Eu2 49.17(16) 2_554 8_544
N3 Eu2 Eu2 63.26(16) 8_544 8_544
N1 Eu2 Eu2 97.45(12) 6_655 8_544
Eu3 Eu2 Eu2 120.901(11) 8_544 8_544
F4 Eu2 Eu2 76.29(9) . 8_545
F2 Eu2 Eu2 97.28(9) 2 8_545
F3 Eu2 Eu2 97.24(8) 3_655 8_545
F1 Eu2 Eu2 164.76(7) 2_554 8_545
F4 Eu2 Eu2 39.44(8) 8_545 8_545
N1 Eu2 Eu2 121.02(16) 2_554 8_545
N3 Eu2 Eu2 119.08(13) 8_544 8_545
N1 Eu2 Eu2 43.62(13) 6_655 8_545
Eu3 Eu2 Eu2 122.079(12) 8_544 8_545
Eu2 Eu2 Eu2 117.014(14) 8_544 8_545
F4 Eu2 Eu4 134.92(9) . 2
F2 Eu2 Eu4 34.32(8) 2 2
F3 Eu2 Eu4 72.09(8) 3_655 2
F1 Eu2 Eu4 103.06(7) 2_554 2
F4 Eu2 Eu4 38.22(9) 8_545 2
N1 Eu2 Eu4 106.44(16) 2_554 2
N3 Eu2 Eu4 140.93(15) 8_544 2
N1 Eu2 Eu4 65.19(13) 6_655 2
Eu3 Eu2 Eu4 63.510(15) 8_544 2
Eu2 Eu2 Eu4 154.155(6) 8_544 2
Eu2 Eu2 Eu4 64.455(10) 8_545 2
F2 Eu3 F1 115.64(11) . 6_655
F2 Eu3 F3 140.6(2) . 5
F1 Eu3 F3 69.04(11) 6_655 5
F2 Eu3 F2 144.9(2) . 6_656
F1 Eu3 F2 71.77(12) 6_655 6_656
F3 Eu3 F2 74.39(12) 5 6_656
F2 Eu3 F5 119.05(11) . 1_556
F1 Eu3 F5 124.29(11) 6_655 1_556
F3 Eu3 F5 62.64(13) 5 1_556
F2 Eu3 F5 70.07(13) 6_656 1_556
F2 Eu3 N2 77.8(2) . 6_655
F1 Eu3 N2 68.59(17) 6_655 6_655
F3 Eu3 N2 132.85(19) 5 6_655
F2 Eu3 N2 73.59(18) 6_656 6_655
F5 Eu3 N2 132.62(18) 1_556 6_655
F2 Eu3 N4 80.23(18) . .
F1 Eu3 N4 64.21(15) 6_655 .
F3 Eu3 N4 66.72(16) 5 .
F2 Eu3 N4 128.87(17) 6_656 .
F5 Eu3 N4 115.53(18) 1_556 .
N2 Eu3 N4 110.74(18) 6_655 .
F2 Eu3 N2 70.30(16) . 1_556
F1 Eu3 N2 144.02(15) 6_655 1_556
F3 Eu3 N2 130.66(12) 5 1_556
F2 Eu3 N2 84.60(18) 6_656 1_556
F5 Eu3 N2 68.33(13) 1_556 1_556
N2 Eu3 N2 79.1(3) 6_655 1_556
N4 Eu3 N2 146.3(2) . 1_556
F2 Eu3 Eu2 158.47(8) . 8_545
F1 Eu3 Eu2 42.84(7) 6_655 8_545
F3 Eu3 Eu2 42.60(10) 5 8_545
F2 Eu3 Eu2 42.44(10) 6_656 8_545
F5 Eu3 Eu2 82.01(8) 1_556 8_545
N2 Eu3 Eu2 91.18(16) 6_655 8_545
N4 Eu3 Eu2 86.65(14) . 8_545
N2 Eu3 Eu2 126.18(14) 1_556 8_545
F2 Eu3 Eu4 78.68(8) . 1_556
F1 Eu3 Eu4 165.02(7) 6_655 1_556
F3 Eu3 Eu4 97.27(9) 5 1_556
F2 Eu3 Eu4 99.28(9) 6_656 1_556
F5 Eu3 Eu4 40.84(8) 1_556 1_556
N2 Eu3 Eu4 121.32(14) 6_655 1_556
N4 Eu3 Eu4 116.98(13) . 1_556
N2 Eu3 Eu4 42.38(12) 1_556 1_556
Eu2 Eu3 Eu4 122.692(11) 8_545 1_556
F2 Eu3 Eu4 36.35(8) . .
F1 Eu3 Eu4 79.42(7) 6_655 .
F3 Eu3 Eu4 129.94(8) 5 .
F2 Eu3 Eu4 130.95(8) 6_656 .
F5 Eu3 Eu4 155.03(8) 1_556 .
N2 Eu3 Eu4 59.05(15) 6_655 .
N4 Eu3 Eu4 64.79(14) . .
N2 Eu3 Eu4 97.53(10) 1_556 .
Eu2 Eu3 Eu4 122.236(11) 8_545 .
Eu4 Eu3 Eu4 115.025(12) 1_556 .
F2 Eu3 Eu4 136.69(10) . 6_656
F1 Eu3 Eu4 102.26(8) 6_655 6_656
F3 Eu3 Eu4 71.31(8) 5 6_656
F2 Eu3 Eu4 34.13(8) 6_656 6_656
F5 Eu3 Eu4 37.35(10) 1_556 6_656
N2 Eu3 Eu4 98.63(15) 6_655 6_656
N4 Eu3 Eu4 138.00(14) . 6_656
N2 Eu3 Eu4 66.70(12) 1_556 6_656
Eu2 Eu3 Eu4 62.725(13) 8_545 6_656
Eu4 Eu3 Eu4 66.409(12) 1_556 6_656
Eu4 Eu3 Eu4 155.760(10) . 6_656
F2 Eu4 F1 126.13(11) . .
F2 Eu4 F5 108.34(11) . .
F1 Eu4 F5 125.33(11) . .
F2 Eu4 N2 132.6(2) . .
F1 Eu4 N2 71.04(16) . .
F5 Eu4 N2 76.16(18) . .
F2 Eu4 F5 72.13(13) . 7_565
F1 Eu4 F5 65.56(11) . 7_565
F5 Eu4 F5 147.42(18) . 7_565
N2 Eu4 F5 80.48(18) . 7_565
F2 Eu4 F4 71.11(13) . 7_565
F1 Eu4 F4 65.10(10) . 7_565
F5 Eu4 F4 140.47(16) . 7_565
N2 Eu4 F4 134.63(17) . 7_565
F5 Eu4 F4 71.62(11) 7_565 7_565
F2 Eu4 N1 124.8(2) . .
F1 Eu4 N1 69.95(17) . .
F5 Eu4 N1 76.1(2) . .
N2 Eu4 N1 102.4(2) . .
F5 Eu4 N1 131.65(18) 7_565 .
F4 Eu4 N1 73.34(18) 7_565 .
F2 Eu4 Eu1 85.64(8) . 7_565
F1 Eu4 Eu1 40.49(7) . 7_565
F5 Eu4 Eu1 165.44(9) . 7_565
N2 Eu4 Eu1 97.57(15) . 7_565
F5 Eu4 Eu1 39.96(9) 7_565 7_565
F4 Eu4 Eu1 39.53(8) 7_565 7_565
N1 Eu4 Eu1 92.75(17) . 7_565
F2 Eu4 Eu3 151.54(8) . 1_554
F1 Eu4 Eu3 82.33(7) . 1_554
F5 Eu4 Eu3 43.36(8) . 1_554
N2 Eu4 Eu3 50.15(16) . 1_554
F5 Eu4 Eu3 128.24(8) 7_565 1_554
F4 Eu4 Eu3 130.34(8) 7_565 1_554
N1 Eu4 Eu3 60.30(16) . 1_554
Eu1 Eu4 Eu3 122.812(13) 7_565 1_554
F2 Eu4 Eu3 36.52(8) . .
F1 Eu4 Eu3 162.61(7) . .
F5 Eu4 Eu3 72.05(8) . .
N2 Eu4 Eu3 118.54(14) . .
F5 Eu4 Eu3 100.46(8) 7_565 .
F4 Eu4 Eu3 101.51(8) 7_565 .
N1 Eu4 Eu3 118.45(15) . .
Eu1 Eu4 Eu3 122.124(13) 7_565 .
Eu3 Eu4 Eu3 115.025(12) 1_554 .
F2 Eu4 Eu2 35.08(11) . 2_455
F1 Eu4 Eu2 100.58(7) . 2_455
F5 Eu4 Eu2 124.82(9) . 2_455
N2 Eu4 Eu2 155.37(16) . 2_455
F5 Eu4 Eu2 75.04(8) 7_565 2_455
F4 Eu4 Eu2 37.38(8) 7_565 2_455
N1 Eu4 Eu2 95.90(16) . 2_455
Eu1 Eu4 Eu2 64.887(15) 7_565 2_455
Eu3 Eu4 Eu2 153.762(9) 1_554 2_455
Eu3 Eu4 Eu2 64.503(11) . 2_455
F2 Eu4 Eu3 35.59(11) . 7_566
F1 Eu4 Eu3 101.30(8) . 7_566
F5 Eu4 Eu3 128.77(9) . 7_566
N2 Eu4 Eu3 104.09(16) . 7_566
F5 Eu4 Eu3 38.00(8) 7_565 7_566
F4 Eu4 Eu3 74.57(8) 7_565 7_566
N1 Eu4 Eu3 147.40(16) . 7_566
Eu1 Eu4 Eu3 65.244(14) 7_565 7_566
Eu3 Eu4 Eu3 151.748(10) 1_554 7_566
Eu3 Eu4 Eu3 63.113(12) . 7_566
Eu2 Eu4 Eu3 53.765(9) 2_455 7_566
Eu1 F1 Eu4 98.27(10) 7_565 .
Eu1 F1 Eu2 119.05(12) 7_565 2_454
Eu4 F1 Eu2 114.98(14) . 2_454
Eu1 F1 Eu3 117.98(15) 7_565 7_565
Eu4 F1 Eu3 113.55(12) . 7_565
Eu2 F1 Eu3 94.25(9) 2_454 7_565
Eu4 F2 Eu3 107.14(13) . .
Eu4 F2 Eu2 110.60(16) . 2_455
Eu3 F2 Eu2 119.37(18) . 2_455
Eu4 F2 Eu3 110.28(17) . 7_566
Eu3 F2 Eu3 114.76(17) . 7_566
Eu2 F2 Eu3 94.20(12) 2_455 7_566
Eu1 F3 Eu1 100.45(12) . 5
Eu1 F3 Eu2 117.51(18) . 3_655
Eu1 F3 Eu2 113.94(17) 5 3_655
Eu1 F3 Eu3 117.49(18) . 5_554
Eu1 F3 Eu3 114.34(17) 5 5_554
Eu2 F3 Eu3 94.10(11) 3_655 5_554
Eu1 F4 Eu2 126.51(16) . .
Eu1 F4 Eu2 116.29(16) . 8_544
Eu2 F4 Eu2 99.40(12) . 8_544
Eu1 F4 Eu4 96.18(12) . 6_655
Eu2 F4 Eu4 112.70(16) . 6_655
Eu2 F4 Eu4 104.39(13) 8_544 6_655
Eu1 F5 Eu4 126.61(18) . .
Eu1 F5 Eu4 96.41(12) . 6_655
Eu4 F5 Eu4 117.56(18) . 6_655
Eu1 F5 Eu3 114.96(16) . 1_554
Eu4 F5 Eu3 95.80(12) . 1_554
Eu4 F5 Eu3 104.65(14) 6_655 1_554
N3 C1 N3 178.4(13) . 3_655
N1 C2 N4 176.1(12) 5 .
N1 C2 Eu1 128.4(6) 5 5
N4 C2 Eu1 49.0(4) . 5
N2 C3 N2 179.4(12) . 3_665
C2 N1 Eu2 136.4(7) 5_554 2_454
C2 N1 Eu4 114.6(6) 5_554 .
Eu2 N1 Eu4 104.7(3) 2_454 .
C2 N1 Eu2 104.3(6) 5_554 7_565
Eu2 N1 Eu2 87.2(2) 2_454 7_565
Eu4 N1 Eu2 98.4(2) . 7_565
C3 N2 Eu4 133.1(6) . .
C3 N2 Eu3 117.8(5) . 7_565
Eu4 N2 Eu3 106.7(3) . 7_565
C3 N2 Eu3 99.1(5) . 1_554
Eu4 N2 Eu3 87.5(2) . 1_554
Eu3 N2 Eu3 98.7(2) 7_565 1_554
C1 N3 Eu1 133.3(7) . .
C1 N3 Eu1 109.4(6) . 5
Eu1 N3 Eu1 89.94(19) . 5
C1 N3 Eu2 109.9(5) . 8_545
Eu1 N3 Eu2 107.6(2) . 8_545
Eu1 N3 Eu2 100.4(2) 5 8_545
C2 N4 Eu1 123.0(7) . .
C2 N4 Eu1 110.2(5) . 5
Eu1 N4 Eu1 92.1(2) . 5
C2 N4 Eu3 116.1(5) . .
Eu1 N4 Eu3 107.8(2) . .
Eu1 N4 Eu3 103.3(2) 5 .

loop_
_geom_bond_atom_site_label_1
_geom_bond_atom_site_label_2
_geom_bond_distance
_geom_bond_site_symmetry_2
Eu1 F3 2.359(4) .
Eu1 F4 2.366(4) .
Eu1 F5 2.389(4) .
Eu1 F1 2.426(3) 6_655
Eu1 F3 2.477(3) 5_554
Eu1 N4 2.534(6) .
Eu1 N3 2.560(6) .
Eu1 N4 2.630(7) 5_554
Eu1 N3 2.699(7) 5_554
Eu1 C2 3.268(8) 5_554
Eu2 F4 2.460(4) .
Eu2 F2 2.496(5) 2
Eu2 F3 2.504(5) 3_655
Eu2 F1 2.516(3) 2_554
Eu2 F4 2.548(4) 8_545
Eu2 N1 2.638(7) 2_554
Eu2 N3 2.715(6) 8_544
Eu2 N1 2.894(7) 6_655
Eu3 F2 2.458(4) .
Eu3 F1 2.518(3) 6_655
Eu3 F3 2.536(4) 5
Eu3 F2 2.540(5) 6_656
Eu3 F5 2.605(4) 1_556
Eu3 N2 2.645(6) 6_655
Eu3 N4 2.707(6) .
Eu3 N2 2.901(7) 1_556
Eu4 F2 2.448(3) .
Eu4 F1 2.462(3) .
Eu4 F5 2.481(4) .
Eu4 N2 2.547(6) .
Eu4 F5 2.567(4) 7_565
Eu4 F4 2.597(4) 7_565
Eu4 N1 2.662(6) .
F1 Eu1 2.426(3) 7_565
F1 Eu2 2.516(3) 2_454
F1 Eu3 2.518(3) 7_565
F2 Eu2 2.496(5) 2_455
F2 Eu3 2.540(5) 7_566
F3 Eu1 2.477(3) 5
F3 Eu2 2.504(5) 3_655
F3 Eu3 2.536(4) 5_554
F4 Eu2 2.548(4) 8_544
F4 Eu4 2.597(4) 6_655
F5 Eu4 2.567(4) 6_655
F5 Eu3 2.605(4) 1_554
C1 N3 1.225(6) .
C1 N3 1.225(6) 3_655
C2 N1 1.201(9) 5
C2 N4 1.233(9) .
C2 Eu1 3.268(8) 5
C3 N2 1.212(8) .
C3 N2 1.212(8) 3_665
N1 C2 1.201(9) 5_554
N1 Eu2 2.638(7) 2_454
N1 Eu2 2.894(7) 7_565
N2 Eu3 2.645(6) 7_565
N2 Eu3 2.901(7) 1_554
N3 Eu1 2.699(7) 5
N3 Eu2 2.715(6) 8_545
N4 Eu1 2.630(7) 5

loop_
_geom_torsion_atom_site_label_1
_geom_torsion_atom_site_label_2
_geom_torsion_atom_site_label_3
_geom_torsion_atom_site_label_4
_geom_torsion
_geom_torsion_site_symmetry_1
_geom_torsion_site_symmetry_4
F1 Eu3 Eu4 F2 175.2(2) 6_655 .
F3 Eu3 Eu4 F2 124.3(3) 5 .
F2 Eu3 Eu4 F2 -130.5(3) 6_656 .
F5 Eu3 Eu4 F2 12.1(2) 1_556 .
N2 Eu3 Eu4 F2 -113.5(3) 6_655 .
N4 Eu3 Eu4 F2 108.9(3) . .
N2 Eu3 Eu4 F2 -41.1(3) 1_556 .
Eu2 Eu3 Eu4 F2 176.9(2) 8_545 .
Eu4 Eu3 Eu4 F2 -0.6(2) 1_556 .
Eu4 Eu3 Eu4 F2 -88.4(2) 6_656 .
F2 Eu3 Eu4 F1 4.2(4) . .
F1 Eu3 Eu4 F1 179.4(3) 6_655 .
F3 Eu3 Eu4 F1 128.5(3) 5 .
F2 Eu3 Eu4 F1 -126.3(3) 6_656 .
F5 Eu3 Eu4 F1 16.3(4) 1_556 .
N2 Eu3 Eu4 F1 -109.4(3) 6_655 .
N4 Eu3 Eu4 F1 113.0(3) . .
N2 Eu3 Eu4 F1 -37.0(3) 1_556 .
Eu2 Eu3 Eu4 F1 -178.9(3) 8_545 .
Eu4 Eu3 Eu4 F1 3.5(3) 1_556 .
Eu4 Eu3 Eu4 F1 -84.2(3) 6_656 .
F2 Eu3 Eu4 F5 -173.5(3) . .
F1 Eu3 Eu4 F5 1.74(14) 6_655 .
F3 Eu3 Eu4 F5 -49.14(12) 5 .
F2 Eu3 Eu4 F5 56.04(13) 6_656 .
F5 Eu3 Eu4 F5 -161.3(4) 1_556 .
N2 Eu3 Eu4 F5 73.0(2) 6_655 .
N4 Eu3 Eu4 F5 -64.61(18) . .
N2 Eu3 Eu4 F5 145.42(19) 1_556 .
Eu2 Eu3 Eu4 F5 3.49(12) 8_545 .
Eu4 Eu3 Eu4 F5 -174.10(12) 1_556 .
Eu4 Eu3 Eu4 F5 98.13(12) 6_656 .
F2 Eu3 Eu4 N2 124.1(3) . .
F1 Eu3 Eu4 N2 -60.7(2) 6_655 .
F3 Eu3 Eu4 N2 -111.6(2) 5 .
F2 Eu3 Eu4 N2 -6.4(2) 6_656 .
F5 Eu3 Eu4 N2 136.2(3) 1_556 .
N2 Eu3 Eu4 N2 10.6(3) 6_655 .
N4 Eu3 Eu4 N2 -127.1(2) . .
N2 Eu3 Eu4 N2 83.0(2) 1_556 .
Eu2 Eu3 Eu4 N2 -58.98(18) 8_545 .
Eu4 Eu3 Eu4 N2 123.44(18) 1_556 .
Eu4 Eu3 Eu4 N2 35.67(18) 6_656 .
F2 Eu3 Eu4 F5 39.3(2) . 7_565
F1 Eu3 Eu4 F5 -145.50(12) 6_655 7_565
F3 Eu3 Eu4 F5 163.62(18) 5 7_565
F2 Eu3 Eu4 F5 -91.19(19) 6_656 7_565
F5 Eu3 Eu4 F5 51.41(19) 1_556 7_565
N2 Eu3 Eu4 F5 -74.2(2) 6_655 7_565
N4 Eu3 Eu4 F5 148.16(18) . 7_565
N2 Eu3 Eu4 F5 -1.82(17) 1_556 7_565
Eu2 Eu3 Eu4 F5 -143.75(9) 8_545 7_565
Eu4 Eu3 Eu4 F5 38.66(9) 1_556 7_565
Eu4 Eu3 Eu4 F5 -49.10(9) 6_656 7_565
F2 Eu3 Eu4 F4 -33.9(2) . 7_565
F1 Eu3 Eu4 F4 141.34(12) 6_655 7_565
F3 Eu3 Eu4 F4 90.45(18) 5 7_565
F2 Eu3 Eu4 F4 -164.36(18) 6_656 7_565
F5 Eu3 Eu4 F4 -21.8(2) 1_556 7_565
N2 Eu3 Eu4 F4 -147.39(19) 6_655 7_565
N4 Eu3 Eu4 F4 74.99(17) . 7_565
N2 Eu3 Eu4 F4 -74.99(17) 1_556 7_565
Eu2 Eu3 Eu4 F4 143.08(9) 8_545 7_565
Eu4 Eu3 Eu4 F4 -34.50(9) 1_556 7_565
Eu4 Eu3 Eu4 F4 -122.27(9) 6_656 7_565
F2 Eu3 Eu4 N1 -111.0(3) . .
F1 Eu3 Eu4 N1 64.2(2) 6_655 .
F3 Eu3 Eu4 N1 13.3(2) 5 .
F2 Eu3 Eu4 N1 118.5(2) 6_656 .
F5 Eu3 Eu4 N1 -98.9(3) 1_556 .
N2 Eu3 Eu4 N1 135.5(3) 6_655 .
N4 Eu3 Eu4 N1 -2.2(3) . .
N2 Eu3 Eu4 N1 -152.1(2) 1_556 .
Eu2 Eu3 Eu4 N1 65.93(19) 8_545 .
Eu4 Eu3 Eu4 N1 -111.65(19) 1_556 .
Eu4 Eu3 Eu4 N1 160.58(19) 6_656 .
F2 Eu3 Eu4 Eu1 2.9(2) . 7_565
F1 Eu3 Eu4 Eu1 178.05(8) 6_655 7_565
F3 Eu3 Eu4 Eu1 127.17(13) 5 7_565
F2 Eu3 Eu4 Eu1 -127.64(14) 6_656 7_565
F5 Eu3 Eu4 Eu1 15.0(2) 1_556 7_565
N2 Eu3 Eu4 Eu1 -110.67(17) 6_655 7_565
N4 Eu3 Eu4 Eu1 111.71(14) . 7_565
N2 Eu3 Eu4 Eu1 -38.27(14) 1_556 7_565
Eu2 Eu3 Eu4 Eu1 179.80(3) 8_545 7_565
Eu4 Eu3 Eu4 Eu1 2.21(2) 1_556 7_565
Eu4 Eu3 Eu4 Eu1 -85.56(2) 6_656 7_565
F2 Eu3 Eu4 Eu3 -179.4(2) . 1_554
F1 Eu3 Eu4 Eu3 -4.16(8) 6_655 1_554
F3 Eu3 Eu4 Eu3 -55.04(13) 5 1_554
F2 Eu3 Eu4 Eu3 50.14(14) 6_656 1_554
F5 Eu3 Eu4 Eu3 -167.3(2) 1_556 1_554
N2 Eu3 Eu4 Eu3 67.11(17) 6_655 1_554
N4 Eu3 Eu4 Eu3 -70.51(14) . 1_554
N2 Eu3 Eu4 Eu3 139.52(14) 1_556 1_554
Eu2 Eu3 Eu4 Eu3 -2.41(2) 8_545 1_554
Eu4 Eu3 Eu4 Eu3 180.0 1_556 1_554
Eu4 Eu3 Eu4 Eu3 92.23(3) 6_656 1_554
F2 Eu3 Eu4 Eu2 -28.4(2) . 2_455
F1 Eu3 Eu4 Eu2 146.77(8) 6_655 2_455
F3 Eu3 Eu4 Eu2 95.89(13) 5 2_455
F2 Eu3 Eu4 Eu2 -158.92(14) 6_656 2_455
F5 Eu3 Eu4 Eu2 -16.3(2) 1_556 2_455
N2 Eu3 Eu4 Eu2 -141.95(17) 6_655 2_455
N4 Eu3 Eu4 Eu2 80.43(14) . 2_455
N2 Eu3 Eu4 Eu2 -69.55(14) 1_556 2_455
Eu2 Eu3 Eu4 Eu2 148.52(2) 8_545 2_455
Eu4 Eu3 Eu4 Eu2 -29.066(10) 1_556 2_455
Eu4 Eu3 Eu4 Eu2 -116.83(3) 6_656 2_455
F2 Eu3 Eu4 Eu3 32.1(2) . 7_566
F1 Eu3 Eu4 Eu3 -152.73(8) 6_655 7_566
F3 Eu3 Eu4 Eu3 156.39(13) 5 7_566
F2 Eu3 Eu4 Eu3 -98.42(14) 6_656 7_566
F5 Eu3 Eu4 Eu3 44.2(2) 1_556 7_566
N2 Eu3 Eu4 Eu3 -81.45(17) 6_655 7_566
N4 Eu3 Eu4 Eu3 140.93(14) . 7_566
N2 Eu3 Eu4 Eu3 -9.05(14) 1_556 7_566
Eu2 Eu3 Eu4 Eu3 -150.98(2) 8_545 7_566
Eu4 Eu3 Eu4 Eu3 31.433(12) 1_556 7_566
Eu4 Eu3 Eu4 Eu3 -56.34(2) 6_656 7_566
F2 Eu4 F1 Eu1 1.3(2) . 7_565
F5 Eu4 F1 Eu1 175.52(14) . 7_565
N2 Eu4 F1 Eu1 -128.09(19) . 7_565
F5 Eu4 F1 Eu1 -40.15(12) 7_565 7_565
F4 Eu4 F1 Eu1 40.01(11) 7_565 7_565
N1 Eu4 F1 Eu1 120.4(2) . 7_565
Eu3 Eu4 F1 Eu1 -178.49(10) 1_554 7_565
Eu3 Eu4 F1 Eu1 -1.7(4) . 7_565
Eu2 Eu4 F1 Eu1 27.93(11) 2_455 7_565
Eu3 Eu4 F1 Eu1 -26.91(11) 7_566 7_565
F2 Eu4 F1 Eu2 -126.17(18) . 2_454
F5 Eu4 F1 Eu2 48.0(2) . 2_454
N2 Eu4 F1 Eu2 104.4(2) . 2_454
F5 Eu4 F1 Eu2 -167.67(17) 7_565 2_454
F4 Eu4 F1 Eu2 -87.50(15) 7_565 2_454
N1 Eu4 F1 Eu2 -7.12(18) . 2_454
Eu1 Eu4 F1 Eu2 -127.52(18) 7_565 2_454
Eu3 Eu4 F1 Eu2 53.99(10) 1_554 2_454
Eu3 Eu4 F1 Eu2 -129.2(2) . 2_454
Eu2 Eu4 F1 Eu2 -99.59(10) 2_455 2_454
Eu3 Eu4 F1 Eu2 -154.43(9) 7_566 2_454
F2 Eu4 F1 Eu3 126.83(18) . 7_565
F5 Eu4 F1 Eu3 -59.0(2) . 7_565
N2 Eu4 F1 Eu3 -2.6(2) . 7_565
F5 Eu4 F1 Eu3 85.33(16) 7_565 7_565
F4 Eu4 F1 Eu3 165.49(18) 7_565 7_565
N1 Eu4 F1 Eu3 -114.1(2) . 7_565
Eu1 Eu4 F1 Eu3 125.5(2) 7_565 7_565
Eu3 Eu4 F1 Eu3 -53.01(11) 1_554 7_565
Eu3 Eu4 F1 Eu3 123.8(2) . 7_565
Eu2 Eu4 F1 Eu3 153.41(11) 2_455 7_565
Eu3 Eu4 F1 Eu3 98.57(12) 7_566 7_565
F1 Eu4 F2 Eu3 -178.46(13) . .
F5 Eu4 F2 Eu3 6.6(3) . .
N2 Eu4 F2 Eu3 -81.3(3) . .
F5 Eu4 F2 Eu3 -139.12(18) 7_565 .
F4 Eu4 F2 Eu3 144.75(19) 7_565 .
N1 Eu4 F2 Eu3 92.1(3) . .
Eu1 Eu4 F2 Eu3 -177.58(18) 7_565 .
Eu3 Eu4 F2 Eu3 1.2(4) 1_554 .
Eu2 Eu4 F2 Eu3 131.6(3) 2_455 .
Eu3 Eu4 F2 Eu3 -125.5(3) 7_566 .
F1 Eu4 F2 Eu2 49.9(3) . 2_455
F5 Eu4 F2 Eu2 -125.07(13) . 2_455
N2 Eu4 F2 Eu2 147.1(2) . 2_455
F5 Eu4 F2 Eu2 89.26(17) 7_565 2_455
F4 Eu4 F2 Eu2 13.13(17) 7_565 2_455
N1 Eu4 F2 Eu2 -39.5(3) . 2_455
Eu1 Eu4 F2 Eu2 50.80(14) 7_565 2_455
Eu3 Eu4 F2 Eu2 -130.41(15) 1_554 2_455
Eu3 Eu4 F2 Eu2 -131.6(3) . 2_455
Eu3 Eu4 F2 Eu2 102.84(18) 7_566 2_455
F1 Eu4 F2 Eu3 -52.9(2) . 7_566
F5 Eu4 F2 Eu3 132.09(13) . 7_566
N2 Eu4 F2 Eu3 44.2(3) . 7_566
F5 Eu4 F2 Eu3 -13.58(18) 7_565 7_566
F4 Eu4 F2 Eu3 -89.71(16) 7_565 7_566
N1 Eu4 F2 Eu3 -142.4(2) . 7_566
Eu1 Eu4 F2 Eu3 -52.04(14) 7_565 7_566
Eu3 Eu4 F2 Eu3 126.75(16) 1_554 7_566
Eu3 Eu4 F2 Eu3 125.5(3) . 7_566
Eu2 Eu4 F2 Eu3 -102.84(18) 2_455 7_566
F1 Eu3 F2 Eu4 -5.2(3) 6_655 .
F3 Eu3 F2 Eu4 -92.9(3) 5 .
F2 Eu3 F2 Eu4 89.3(3) 6_656 .
F5 Eu3 F2 Eu4 -174.19(10) 1_556 .
N2 Eu3 F2 Eu4 53.6(2) 6_655 .
N4 Eu3 F2 Eu4 -60.3(2) . .
N2 Eu3 F2 Eu4 136.2(2) 1_556 .
Eu2 Eu3 F2 Eu4 -7.1(5) 8_545 .
Eu4 Eu3 F2 Eu4 179.4(2) 1_556 .
Eu4 Eu3 F2 Eu4 143.25(8) 6_656 .
F1 Eu3 F2 Eu2 121.35(15) 6_655 2_455
F3 Eu3 F2 Eu2 33.7(2) 5 2_455
F2 Eu3 F2 Eu2 -144.07(12) 6_656 2_455
F5 Eu3 F2 Eu2 -47.6(3) 1_556 2_455
N2 Eu3 F2 Eu2 -179.9(2) 6_655 2_455
N4 Eu3 F2 Eu2 66.3(2) . 2_455
N2 Eu3 F2 Eu2 -97.2(2) 1_556 2_455
Eu2 Eu3 F2 Eu2 119.5(2) 8_545 2_455
Eu4 Eu3 F2 Eu2 -54.01(14) 1_556 2_455
Eu4 Eu3 F2 Eu2 126.6(3) . 2_455
Eu4 Eu3 F2 Eu2 -90.2(2) 6_656 2_455
F1 Eu3 F2 Eu3 -128.03(14) 6_655 7_566
F3 Eu3 F2 Eu3 144.28(14) 5 7_566
F2 Eu3 F2 Eu3 -33.45(12) 6_656 7_566
F5 Eu3 F2 Eu3 63.0(3) 1_556 7_566
N2 Eu3 F2 Eu3 -69.2(2) 6_655 7_566
N4 Eu3 F2 Eu3 176.9(2) . 7_566
N2 Eu3 F2 Eu3 13.37(17) 1_556 7_566
Eu2 Eu3 F2 Eu3 -129.8(2) 8_545 7_566
Eu4 Eu3 F2 Eu3 56.61(13) 1_556 7_566
Eu4 Eu3 F2 Eu3 -122.8(3) . 7_566
Eu4 Eu3 F2 Eu3 20.5(3) 6_656 7_566
F4 Eu1 F3 Eu1 92.9(2) . 5
F5 Eu1 F3 Eu1 -90.7(3) . 5
F1 Eu1 F3 Eu1 1.3(2) 6_655 5
F3 Eu1 F3 Eu1 179.87(7) 5_554 5
N4 Eu1 F3 Eu1 -45.7(2) . 5
N3 Eu1 F3 Eu1 48.2(2) . 5
N4 Eu1 F3 Eu1 -136.7(2) 5_554 5
N3 Eu1 F3 Eu1 136.7(2) 5_554 5
C2 Eu1 F3 Eu1 -122.2(2) 5_554 5
Eu4 Eu1 F3 Eu1 2.6(5) 6_655 5
Eu1 Eu1 F3 Eu1 -179.67(17) 5_554 5
F4 Eu1 F3 Eu2 -31.3(2) . 3_655
F5 Eu1 F3 Eu2 145.17(15) . 3_655
F1 Eu1 F3 Eu2 -122.82(15) 6_655 3_655
F3 Eu1 F3 Eu2 55.7(3) 5_554 3_655
N4 Eu1 F3 Eu2 -169.8(2) . 3_655
N3 Eu1 F3 Eu2 -75.9(2) . 3_655
N4 Eu1 F3 Eu2 99.1(2) 5_554 3_655
N3 Eu1 F3 Eu2 12.54(17) 5_554 3_655
C2 Eu1 F3 Eu2 113.7(2) 5_554 3_655
Eu4 Eu1 F3 Eu2 -121.5(3) 6_655 3_655
Eu1 Eu1 F3 Eu2 56.19(14) 5_554 3_655
F4 Eu1 F3 Eu3 -142.51(15) . 5_554
F5 Eu1 F3 Eu3 34.0(2) . 5_554
F1 Eu1 F3 Eu3 125.97(14) 6_655 5_554
F3 Eu1 F3 Eu3 -55.5(4) 5_554 5_554
N4 Eu1 F3 Eu3 78.9(2) . 5_554
N3 Eu1 F3 Eu3 172.8(3) . 5_554
N4 Eu1 F3 Eu3 -12.09(19) 5_554 5_554
N3 Eu1 F3 Eu3 -98.7(2) 5_554 5_554
C2 Eu1 F3 Eu3 2.5(2) 5_554 5_554
Eu4 Eu1 F3 Eu3 127.3(3) 6_655 5_554
Eu1 Eu1 F3 Eu3 -55.03(14) 5_554 5_554
F3 Eu1 F4 Eu2 -26.7(3) . .
F5 Eu1 F4 Eu2 155.5(2) . .
F1 Eu1 F4 Eu2 84.0(2) 6_655 .
F3 Eu1 F4 Eu2 -135.3(2) 5_554 .
N4 Eu1 F4 Eu2 88.3(3) . .
N3 Eu1 F4 Eu2 14.5(2) . .
N4 Eu1 F4 Eu2 -135.8(2) 5_554 .
N3 Eu1 F4 Eu2 -68.7(2) 5_554 .
C2 Eu1 F4 Eu2 -161.7(2) 5_554 .
Eu4 Eu1 F4 Eu2 124.3(3) 6_655 .
Eu1 Eu1 F4 Eu2 -109.25(18) 5_554 .
F3 Eu1 F4 Eu2 99.6(2) . 8_544
F5 Eu1 F4 Eu2 -78.16(15) . 8_544
F1 Eu1 F4 Eu2 -149.64(18) 6_655 8_544
F3 Eu1 F4 Eu2 -8.96(18) 5_554 8_544
N4 Eu1 F4 Eu2 -145.4(2) . 8_544
N3 Eu1 F4 Eu2 140.8(2) . 8_544
N4 Eu1 F4 Eu2 -9.5(3) 5_554 8_544
N3 Eu1 F4 Eu2 57.65(17) 5_554 8_544
C2 Eu1 F4 Eu2 -35.4(3) 5_554 8_544
Eu4 Eu1 F4 Eu2 -109.41(19) 6_655 8_544
Eu1 Eu1 F4 Eu2 17.07(15) 5_554 8_544
F3 Eu1 F4 Eu4 -150.99(12) . 6_655
F5 Eu1 F4 Eu4 31.25(13) . 6_655
F1 Eu1 F4 Eu4 -40.23(11) 6_655 6_655
F3 Eu1 F4 Eu4 100.45(15) 5_554 6_655
N4 Eu1 F4 Eu4 -36.0(3) . 6_655
N3 Eu1 F4 Eu4 -109.81(16) . 6_655
N4 Eu1 F4 Eu4 99.9(2) 5_554 6_655
N3 Eu1 F4 Eu4 167.06(16) 5_554 6_655
C2 Eu1 F4 Eu4 74.0(2) 5_554 6_655
Eu1 Eu1 F4 Eu4 126.48(9) 5_554 6_655
F2 Eu2 F4 Eu1 -137.54(18) 2 .
F3 Eu2 F4 Eu1 30.6(3) 3_655 .
F1 Eu2 F4 Eu1 120.54(18) 2_554 .
F4 Eu2 F4 Eu1 -44.9(3) 8_545 .
N1 Eu2 F4 Eu1 176.7(3) 2_554 .
N3 Eu2 F4 Eu1 69.3(2) 8_544 .
N1 Eu2 F4 Eu1 -100.6(2) 6_655 .
Eu3 Eu2 F4 Eu1 110.9(3) 8_544 .
Eu2 Eu2 F4 Eu1 132.9(3) 8_544 .
Eu2 Eu2 F4 Eu1 -55.33(17) 8_545 .
Eu4 Eu2 F4 Eu1 -84.8(2) 2 .
F2 Eu2 F4 Eu2 89.5(2) 2 8_544
F3 Eu2 F4 Eu2 -102.32(18) 3_655 8_544
F1 Eu2 F4 Eu2 -12.39(18) 2_554 8_544
F4 Eu2 F4 Eu2 -177.79(4) 8_545 8_544
N1 Eu2 F4 Eu2 43.81(19) 2_554 8_544
N3 Eu2 F4 Eu2 -63.68(18) 8_544 8_544
N1 Eu2 F4 Eu2 126.50(19) 6_655 8_544
Eu3 Eu2 F4 Eu2 -22.0(4) 8_544 8_544
Eu2 Eu2 F4 Eu2 171.74(13) 8_545 8_544
Eu4 Eu2 F4 Eu2 142.22(6) 2 8_544
F2 Eu2 F4 Eu4 -20.5(3) 2 6_655
F3 Eu2 F4 Eu4 147.66(12) 3_655 6_655
F1 Eu2 F4 Eu4 -122.41(13) 2_554 6_655
F4 Eu2 F4 Eu4 72.2(2) 8_545 6_655
N1 Eu2 F4 Eu4 -66.2(2) 2_554 6_655
N3 Eu2 F4 Eu4 -173.7(2) 8_544 6_655
N1 Eu2 F4 Eu4 16.48(17) 6_655 6_655
Eu3 Eu2 F4 Eu4 -132.1(2) 8_544 6_655
Eu2 Eu2 F4 Eu4 -110.02(19) 8_544 6_655
Eu2 Eu2 F4 Eu4 61.72(11) 8_545 6_655
Eu4 Eu2 F4 Eu4 32.2(2) 2 6_655
F3 Eu1 F5 Eu4 19.1(3) . .
F4 Eu1 F5 Eu4 -163.2(2) . .
F1 Eu1 F5 Eu4 -91.3(2) 6_655 .
F3 Eu1 F5 Eu4 128.5(2) 5_554 .
N4 Eu1 F5 Eu4 -22.2(2) . .
N3 Eu1 F5 Eu4 -98.1(3) . .
N4 Eu1 F5 Eu4 62.4(2) 5_554 .
N3 Eu1 F5 Eu4 132.4(2) 5_554 .
C2 Eu1 F5 Eu4 55.2(3) 5_554 .
Eu4 Eu1 F5 Eu4 -131.6(3) 6_655 .
Eu1 Eu1 F5 Eu4 102.95(19) 5_554 .
F3 Eu1 F5 Eu4 150.66(14) . 6_655
F4 Eu1 F5 Eu4 -31.68(13) . 6_655
F1 Eu1 F5 Eu4 40.22(11) 6_655 6_655
F3 Eu1 F5 Eu4 -99.91(14) 5_554 6_655
N4 Eu1 F5 Eu4 109.36(17) . 6_655
N3 Eu1 F5 Eu4 33.5(3) . 6_655
N4 Eu1 F5 Eu4 -166.04(17) 5_554 6_655
N3 Eu1 F5 Eu4 -96.0(2) 5_554 6_655
C2 Eu1 F5 Eu4 -173.2(3) 5_554 6_655
Eu1 Eu1 F5 Eu4 -125.49(9) 5_554 6_655
F3 Eu1 F5 Eu3 -99.9(2) . 1_554
F4 Eu1 F5 Eu3 77.77(15) . 1_554
F1 Eu1 F5 Eu3 149.67(19) 6_655 1_554
F3 Eu1 F5 Eu3 9.54(19) 5_554 1_554
N4 Eu1 F5 Eu3 -141.2(2) . 1_554
N3 Eu1 F5 Eu3 142.9(3) . 1_554
N4 Eu1 F5 Eu3 -56.59(19) 5_554 1_554
N3 Eu1 F5 Eu3 13.4(3) 5_554 1_554
C2 Eu1 F5 Eu3 -63.7(3) 5_554 1_554
Eu4 Eu1 F5 Eu3 109.45(19) 6_655 1_554
Eu1 Eu1 F5 Eu3 -16.04(16) 5_554 1_554
F2 Eu4 F5 Eu1 56.6(3) . .
F1 Eu4 F5 Eu1 -118.48(19) . .
N2 Eu4 F5 Eu1 -172.7(3) . .
F5 Eu4 F5 Eu1 141.88(19) 7_565 .
F4 Eu4 F5 Eu1 -25.7(3) 7_565 .
N1 Eu4 F5 Eu1 -65.9(2) . .
Eu1 Eu4 F5 Eu1 -106.8(4) 7_565 .
Eu3 Eu4 F5 Eu1 -127.1(3) 1_554 .
Eu3 Eu4 F5 Eu1 60.65(17) . .
Eu2 Eu4 F5 Eu1 21.6(3) 2_455 .
Eu3 Eu4 F5 Eu1 90.2(2) 7_566 .
F2 Eu4 F5 Eu4 -66.4(2) . 6_655
F1 Eu4 F5 Eu4 118.53(15) . 6_655
N2 Eu4 F5 Eu4 64.3(2) . 6_655
F5 Eu4 F5 Eu4 18.89(13) 7_565 6_655
F4 Eu4 F5 Eu4 -148.72(15) 7_565 6_655
N1 Eu4 F5 Eu4 171.1(2) . 6_655
Eu1 Eu4 F5 Eu4 130.2(4) 7_565 6_655
Eu3 Eu4 F5 Eu4 109.9(2) 1_554 6_655
Eu3 Eu4 F5 Eu4 -62.34(12) . 6_655
Eu2 Eu4 F5 Eu4 -101.40(16) 2_455 6_655
Eu3 Eu4 F5 Eu4 -32.8(2) 7_566 6_655
F2 Eu4 F5 Eu3 -176.30(10) . 1_554
F1 Eu4 F5 Eu3 8.7(2) . 1_554
N2 Eu4 F5 Eu3 -45.55(19) . 1_554
F5 Eu4 F5 Eu3 -90.97(16) 7_565 1_554
F4 Eu4 F5 Eu3 101.42(18) 7_565 1_554
N1 Eu4 F5 Eu3 61.21(18) . 1_554
Eu1 Eu4 F5 Eu3 20.3(5) 7_565 1_554
Eu3 Eu4 F5 Eu3 -172.20(15) . 1_554
Eu2 Eu4 F5 Eu3 148.74(6) 2_455 1_554
Eu3 Eu4 F5 Eu3 -142.66(6) 7_566 1_554
F2 Eu4 N1 C2 -72.3(8) . 5_554
F1 Eu4 N1 C2 167.0(8) . 5_554
F5 Eu4 N1 C2 30.6(7) . 5_554
N2 Eu4 N1 C2 102.8(7) . 5_554
F5 Eu4 N1 C2 -169.0(7) 7_565 5_554
F4 Eu4 N1 C2 -124.0(8) 7_565 5_554
Eu1 Eu4 N1 C2 -158.9(7) 7_565 5_554
Eu3 Eu4 N1 C2 74.5(7) 1_554 5_554
Eu3 Eu4 N1 C2 -29.7(8) . 5_554
Eu2 Eu4 N1 C2 -93.8(7) 2_455 5_554
Eu3 Eu4 N1 C2 -113.5(7) 7_566 5_554
F2 Eu4 N1 Eu2 127.07(19) . 2_454
F1 Eu4 N1 Eu2 6.36(16) . 2_454
F5 Eu4 N1 Eu2 -130.1(3) . 2_454
N2 Eu4 N1 Eu2 -57.9(3) . 2_454
F5 Eu4 N1 Eu2 30.3(4) 7_565 2_454
F4 Eu4 N1 Eu2 75.3(2) 7_565 2_454
Eu1 Eu4 N1 Eu2 40.5(2) 7_565 2_454
Eu3 Eu4 N1 Eu2 -86.2(2) 1_554 2_454
Eu3 Eu4 N1 Eu2 169.63(12) . 2_454
Eu2 Eu4 N1 Eu2 105.5(2) 2_455 2_454
Eu3 Eu4 N1 Eu2 85.8(3) 7_566 2_454
F2 Eu4 N1 Eu2 37.7(3) . 7_565
F1 Eu4 N1 Eu2 -82.97(18) . 7_565
F5 Eu4 N1 Eu2 140.6(2) . 7_565
N2 Eu4 N1 Eu2 -147.2(2) . 7_565
F5 Eu4 N1 Eu2 -59.0(3) 7_565 7_565
F4 Eu4 N1 Eu2 -13.99(15) 7_565 7_565
Eu1 Eu4 N1 Eu2 -48.86(17) 7_565 7_565
Eu3 Eu4 N1 Eu2 -175.5(3) 1_554 7_565
Eu3 Eu4 N1 Eu2 80.3(2) . 7_565
Eu2 Eu4 N1 Eu2 16.16(18) 2_455 7_565
Eu3 Eu4 N1 Eu2 -3.5(4) 7_566 7_565
F2 Eu4 N2 C3 41.9(8) . .
F1 Eu4 N2 C3 163.9(7) . .
F5 Eu4 N2 C3 -60.5(7) . .
F5 Eu4 N2 C3 96.6(7) 7_565 .
F4 Eu4 N2 C3 148.7(6) 7_565 .
N1 Eu4 N2 C3 -132.6(7) . .
Eu1 Eu4 N2 C3 132.9(7) 7_565 .
Eu3 Eu4 N2 C3 -100.1(7) 1_554 .
Eu3 Eu4 N2 C3 -0.2(7) . .
Eu2 Eu4 N2 C3 90.4(7) 2_455 .
Eu3 Eu4 N2 C3 66.6(7) 7_566 .
F2 Eu4 N2 Eu3 -119.7(2) . 7_565
F1 Eu4 N2 Eu3 2.37(18) . 7_565
F5 Eu4 N2 Eu3 138.0(3) . 7_565
F5 Eu4 N2 Eu3 -64.9(2) 7_565 7_565
F4 Eu4 N2 Eu3 -12.9(4) 7_565 7_565
N1 Eu4 N2 Eu3 65.9(3) . 7_565
Eu1 Eu4 N2 Eu3 -28.7(2) 7_565 7_565
Eu3 Eu4 N2 Eu3 98.3(3) 1_554 7_565
Eu3 Eu4 N2 Eu3 -161.73(13) . 7_565
Eu2 Eu4 N2 Eu3 -71.1(4) 2_455 7_565
Eu3 Eu4 N2 Eu3 -94.9(2) 7_566 7_565
F2 Eu4 N2 Eu3 142.02(15) . 1_554
F1 Eu4 N2 Eu3 -95.92(15) . 1_554
F5 Eu4 N2 Eu3 39.67(14) . 1_554
F5 Eu4 N2 Eu3 -163.22(17) 7_565 1_554
F4 Eu4 N2 Eu3 -111.2(2) 7_565 1_554
N1 Eu4 N2 Eu3 -32.44(19) . 1_554
Eu1 Eu4 N2 Eu3 -126.95(11) 7_565 1_554
Eu3 Eu4 N2 Eu3 99.98(14) . 1_554
Eu2 Eu4 N2 Eu3 -169.4(2) 2_455 1_554
Eu3 Eu4 N2 Eu3 166.76(9) 7_566 1_554
F3 Eu1 N3 C1 74.7(7) . .
F4 Eu1 N3 C1 -77.9(7) . .
F5 Eu1 N3 C1 -142.0(6) . .
F1 Eu1 N3 C1 -148.8(7) 6_655 .
F3 Eu1 N3 C1 -36.3(8) 5_554 .
N4 Eu1 N3 C1 142.9(7) . .
N4 Eu1 N3 C1 67.7(8) 5_554 .
N3 Eu1 N3 C1 1.8(6) 5_554 .
C2 Eu1 N3 C1 95.5(8) 5_554 .
Eu4 Eu1 N3 C1 -119.4(7) 6_655 .
Eu1 Eu1 N3 C1 12.5(8) 5_554 .
F3 Eu1 N3 Eu1 -42.28(15) . 5
F4 Eu1 N3 Eu1 165.11(18) . 5
F5 Eu1 N3 Eu1 101.0(2) . 5
F1 Eu1 N3 Eu1 94.22(18) 6_655 5
F3 Eu1 N3 Eu1 -153.34(14) 5_554 5
N4 Eu1 N3 Eu1 25.86(16) . 5
N4 Eu1 N3 Eu1 -49.3(3) 5_554 5
N3 Eu1 N3 Eu1 -115.2(3) 5_554 5
C2 Eu1 N3 Eu1 -21.5(5) 5_554 5
Eu4 Eu1 N3 Eu1 123.60(12) 6_655 5
Eu1 Eu1 N3 Eu1 -104.50(15) 5_554 5
F3 Eu1 N3 Eu2 -143.1(3) . 8_545
F4 Eu1 N3 Eu2 64.3(2) . 8_545
F5 Eu1 N3 Eu2 0.2(4) . 8_545
F1 Eu1 N3 Eu2 -6.63(17) 6_655 8_545
F3 Eu1 N3 Eu2 105.8(2) 5_554 8_545
N4 Eu1 N3 Eu2 -75.0(2) . 8_545
N4 Eu1 N3 Eu2 -150.1(2) 5_554 8_545
N3 Eu1 N3 Eu2 143.9(3) 5_554 8_545
C2 Eu1 N3 Eu2 -122.4(4) 5_554 8_545
Eu4 Eu1 N3 Eu2 22.7(2) 6_655 8_545
Eu1 Eu1 N3 Eu2 154.64(12) 5_554 8_545
Eu1 C2 N4 Eu1 106.6(6) 5 .
Eu1 C2 N4 Eu3 -117.0(6) 5 .
F3 Eu1 N4 C2 -74.3(6) . .
F4 Eu1 N4 C2 145.0(5) . .
F5 Eu1 N4 C2 79.4(6) . .
F1 Eu1 N4 C2 149.3(7) 6_655 .
F3 Eu1 N4 C2 36.7(7) 5_554 .
N3 Eu1 N4 C2 -142.5(7) . .
N4 Eu1 N4 C2 -2.9(6) 5_554 .
N3 Eu1 N4 C2 -70.9(7) 5_554 .
C2 Eu1 N4 C2 16.6(7) 5_554 .
Eu4 Eu1 N4 C2 120.5(6) 6_655 .
Eu1 Eu1 N4 C2 -13.4(7) 5_554 .
F3 Eu1 N4 Eu1 41.55(15) . 5
F4 Eu1 N4 Eu1 -99.1(2) . 5
F5 Eu1 N4 Eu1 -164.77(18) . 5
F1 Eu1 N4 Eu1 -94.87(18) 6_655 5
F3 Eu1 N4 Eu1 152.55(15) 5_554 5
N3 Eu1 N4 Eu1 -26.62(16) . 5
N4 Eu1 N4 Eu1 113.0(3) 5_554 5
N3 Eu1 N4 Eu1 45.0(3) 5_554 5
C2 Eu1 N4 Eu1 132.49(19) 5_554 5
Eu4 Eu1 N4 Eu1 -123.64(13) 6_655 5
Eu1 Eu1 N4 Eu1 102.50(16) 5_554 5
F3 Eu1 N4 Eu3 146.3(3) . .
F4 Eu1 N4 Eu3 5.6(4) . .
F5 Eu1 N4 Eu3 -60.1(2) . .
F1 Eu1 N4 Eu3 9.85(15) 6_655 .
F3 Eu1 N4 Eu3 -102.7(3) 5_554 .
N3 Eu1 N4 Eu3 78.1(2) . .
N4 Eu1 N4 Eu3 -142.3(2) 5_554 .
N3 Eu1 N4 Eu3 149.7(2) 5_554 .
C2 Eu1 N4 Eu3 -122.8(2) 5_554 .
Eu4 Eu1 N4 Eu3 -18.9(2) 6_655 .
Eu1 Eu1 N4 Eu3 -152.79(11) 5_554 .
F2 Eu3 N4 C2 -27.6(7) . .
F1 Eu3 N4 C2 -152.4(7) 6_655 .
F3 Eu3 N4 C2 130.6(7) 5 .
F2 Eu3 N4 C2 174.3(6) 6_656 .
F5 Eu3 N4 C2 90.1(7) 1_556 .
N2 Eu3 N4 C2 -100.4(7) 6_655 .
N2 Eu3 N4 C2 1.3(8) 1_556 .
Eu2 Eu3 N4 C2 169.6(7) 8_545 .
Eu4 Eu3 N4 C2 44.3(7) 1_556 .
Eu4 Eu3 N4 C2 -62.3(7) . .
Eu4 Eu3 N4 C2 128.2(7) 6_656 .
F2 Eu3 N4 Eu1 115.0(2) . .
F1 Eu3 N4 Eu1 -9.78(15) 6_655 .
F3 Eu3 N4 Eu1 -86.8(2) 5 .
F2 Eu3 N4 Eu1 -43.1(3) 6_656 .
F5 Eu3 N4 Eu1 -127.33(19) 1_556 .
N2 Eu3 N4 Eu1 42.2(3) 6_655 .
N2 Eu3 N4 Eu1 143.9(2) 1_556 .
Eu2 Eu3 N4 Eu1 -47.8(2) 8_545 .
Eu4 Eu3 N4 Eu1 -173.10(13) 1_556 .
Eu4 Eu3 N4 Eu1 80.3(2) . .
Eu4 Eu3 N4 Eu1 -89.2(2) 6_656 .
F2 Eu3 N4 Eu1 -148.3(2) . 5
F1 Eu3 N4 Eu1 86.9(2) 6_655 5
F3 Eu3 N4 Eu1 9.83(16) 5 5
F2 Eu3 N4 Eu1 53.5(3) 6_656 5
F5 Eu3 N4 Eu1 -30.7(2) 1_556 5
N2 Eu3 N4 Eu1 138.8(2) 6_655 5
N2 Eu3 N4 Eu1 -119.5(3) 1_556 5
Eu2 Eu3 N4 Eu1 48.80(16) 8_545 5
Eu4 Eu3 N4 Eu1 -76.5(2) 1_556 5
Eu4 Eu3 N4 Eu1 177.0(2) . 5
Eu4 Eu3 N4 Eu1 7.5(3) 6_656 5
